data_4020249
loop_
_publ_author_name
'Feihe Huang'
'Karen A. Switek'
'Lev N. Zakharov'
'Frank R. Fronczek'
'Carla Slebodnick'
'Matthew Lam'
'James A. Golen'
'William S. Bryant'
'Philip E. Mason'
'Arnold L. Rheingold'
'Ashraf-Khorassani, Mehdi'
'Harry W. Gibson'

_publ_section_title
;
 Cryptands, Powerful Hosts for Paraquat Derivatives
;
_journal_name_full 'Journal of Organic Chemistry'
_journal_page_first 3231
_journal_page_last 3241
_journal_paper_doi 10.1021/jo050187i
_journal_volume 70
_journal_year 2005
_chemical_absolute_configuration .
_chemical_formula_moiety ' C58 H77 F12 N3 O17 P2 '
_chemical_formula_sum 'C58 H77 F12 N3 O17 P2'
_chemical_formula_weight 1378.18
_space_group_IT_number 14
_symmetry_cell_setting monoclinic
_symmetry_space_group_name_Hall '-P 2ybc'
_symmetry_space_group_name_H-M 'P 1 21/c 1'
_cell_angle_alpha 90.0
_cell_angle_beta 95.423(9)
_cell_angle_gamma 90.0
_cell_formula_units_Z 4
_cell_length_a 13.9159(17)
_cell_length_b 21.217(2)
_cell_length_c 21.768(2)
_cell_measurement_temperature 100
_cell_volume 6398.3(12)
_diffrn_ambient_temperature 100
_exptl_crystal_density_diffrn 1.431
_reflns_limit_h_max 19
_reflns_limit_h_min -19
_reflns_limit_k_max 31
_reflns_limit_k_min 0
_reflns_limit_l_max 31
_reflns_limit_l_min 0
_cod_depositor_comments
;
The following automatic conversions were performed:
'_symmetry_cell_setting' value 'Monoclinic' changed to 'monoclinic'
according to '/home/saulius/struct/CIF-dictionaries/cif_core.dic'
dictionary named 'cif_core.dic' version 2.4.1 from 2010-06-29.

Automatic conversion script
Id: cif_fix_enum 1527 2010-12-29 10:47:43Z saulius 
;
_cod_original_sg_symbol_H-M 'P 21/c'
_cod_original_formula_sum ' C58 H77 F12 N3 O17 P2 '
_cod_database_code 4020249

loop_
_symmetry_equiv_pos_as_xyz
x,y,z
-x,-y,-z
-x,y+1/2,-z+1/2
x,-y+1/2,z+1/2

loop_
_atom_site_label
_atom_site_type_symbol
_atom_site_fract_x
_atom_site_fract_y
_atom_site_fract_z
_atom_site_U_iso_or_equiv
_atom_site_occupancy
_atom_site_adp_type
_atom_site_attached_hydrogens
P1 P 0.17231(14) 0.12706(9) 0.1836(1) 0.0339 1.0000 Uani .
F2 F 0.1358(7) 0.1007(7) 0.1212(4) 0.2143 1.0000 Uani .
F3 F 0.1772(6) 0.0597(3) 0.2021(7) 0.2123 1.0000 Uani .
F4 F 0.0652(4) 0.1304(3) 0.1935(5) 0.1344 1.0000 Uani .
F5 F 0.1693(5) 0.1948(3) 0.1628(6) 0.1864 1.0000 Uani .
F6 F 0.2765(5) 0.1267(4) 0.1622(5) 0.1494 1.0000 Uani .
F7 F 0.2164(9) 0.1513(6) 0.2423(3) 0.2270 1.0000 Uani .
P8 P 0.10460(13) 0.19166(9) -0.08845(9) 0.0283 1.0000 Uani .
F9 F 0.2142(3) 0.2011(2) -0.0629(3) 0.0648 1.0000 Uani .
F10 F -0.0057(3) 0.1835(3) -0.1108(3) 0.0739 1.0000 Uani .
F11 F 0.0990(4) 0.1356(3) -0.0426(3) 0.1004 1.0000 Uani .
F12 F 0.1122(4) 0.2452(3) -0.1366(3) 0.1085 1.0000 Uani .
F13 F 0.0739(5) 0.2392(4) -0.0412(4) 0.1491 1.0000 Uani .
F14 F 0.1344(6) 0.1431(4) -0.1358(4) 0.1381 1.0000 Uani .
C15 C 0.6102(5) 0.0318(3) -0.0375(3) 0.0267 1.0000 Uani .
C16 C 0.5619(5) 0.0709(3) -0.0886(4) 0.0287 1.0000 Uani .
O17 O 0.5163(3) 0.1213(2) -0.0683(2) 0.0253 1.0000 Uani .
C18 C 0.4608(5) 0.1594(3) -0.1150(3) 0.0307 1.0000 Uani .
C19 C 0.4845(5) 0.2279(3) -0.1057(3) 0.0241 1.0000 Uani .
C20 C 0.5801(5) 0.2479(3) -0.1017(3) 0.0221 1.0000 Uani .
C21 C 0.5983(5) 0.3125(3) -0.0973(3) 0.0236 1.0000 Uani .
C22 C 0.5236(5) 0.3554(3) -0.0950(3) 0.0245 1.0000 Uani .
C23 C 0.4293(5) 0.3343(3) -0.0987(3) 0.0244 1.0000 Uani .
C24 C 0.4096(5) 0.2707(3) -0.1039(3) 0.0223 1.0000 Uani .
O25 O 0.3606(3) 0.3801(2) -0.0957(2) 0.0289 1.0000 Uani .
C26 C 0.2619(5) 0.3596(3) -0.1038(3) 0.0302 1.0000 Uani .
C27 C 0.1973(5) 0.4147(3) -0.0976(3) 0.0297 1.0000 Uani .
O28 O 0.1972(3) 0.4374(2) -0.0360(2) 0.0296 1.0000 Uani .
C29 C 0.2635(5) 0.4884(3) -0.0213(3) 0.0323 1.0000 Uani .
C30 C 0.2554(5) 0.5106(3) 0.0427(3) 0.0359 1.0000 Uani .
O31 O 0.2930(4) 0.4636(2) 0.0851(2) 0.0354 1.0000 Uani .
C32 C 0.3012(6) 0.4849(4) 0.1468(4) 0.0413 1.0000 Uani .
C33 C 0.3378(6) 0.4326(4) 0.1890(4) 0.0428 1.0000 Uani .
O34 O 0.2640(3) 0.3868(2) 0.1926(2) 0.0360 1.0000 Uani .
C35 C 0.2758(5) 0.3467(4) 0.2445(3) 0.0397 1.0000 Uani .
C36 C 0.3376(5) 0.2896(4) 0.2351(3) 0.0352 1.0000 Uani .
O37 O 0.4365(3) 0.3103(2) 0.2368(2) 0.0348 1.0000 Uani .
C38 C 0.5052(5) 0.2651(4) 0.2299(3) 0.0309 1.0000 Uani .
C39 C 0.4847(5) 0.2019(4) 0.2175(3) 0.0308 1.0000 Uani .
C40 C 0.5617(6) 0.1610(3) 0.2106(3) 0.0328 1.0000 Uani .
C41 C 0.6563(5) 0.1820(3) 0.2174(3) 0.0297 1.0000 Uani .
C42 C 0.6745(5) 0.2446(3) 0.2312(3) 0.0259 1.0000 Uani .
C43 C 0.5989(5) 0.2866(3) 0.2374(3) 0.0269 1.0000 Uani .
O44 O 0.7652(3) 0.2708(2) 0.2401(2) 0.0318 1.0000 Uani .
C45 C 0.8452(5) 0.2301(3) 0.2322(3) 0.0294 1.0000 Uani .
C46 C 0.9356(5) 0.2689(4) 0.2393(3) 0.0351 1.0000 Uani .
O47 O 0.9326(3) 0.3138(2) 0.1903(2) 0.0300 1.0000 Uani .
C48 C 1.0231(5) 0.3446(4) 0.1900(3) 0.0336 1.0000 Uani .
C49 C 1.0151(5) 0.3964(4) 0.1440(3) 0.0346 1.0000 Uani .
O50 O 0.9923(3) 0.3704(2) 0.0833(2) 0.0294 1.0000 Uani .
C51 C 0.9880(5) 0.4168(3) 0.0367(3) 0.0301 1.0000 Uani .
C52 C 0.9720(5) 0.3869(3) -0.0256(3) 0.0298 1.0000 Uani .
O53 O 0.8801(3) 0.3572(2) -0.0323(2) 0.0267 1.0000 Uani .
C54 C 0.8597(5) 0.3329(3) -0.0928(3) 0.0235 1.0000 Uani .
C55 C 0.7681(4) 0.2950(3) -0.0970(3) 0.0255 1.0000 Uani .
O56 O 0.6900(3) 0.3378(2) -0.0930(2) 0.0276 1.0000 Uani .
C57 C 0.5399(6) 0.0920(4) 0.1961(4) 0.0401 1.0000 Uani .
O58 O 0.5675(4) 0.0773(2) 0.1351(2) 0.0336 1.0000 Uani .
C59 C 0.6257(6) 0.0281(4) 0.1306(4) 0.0378 1.0000 Uani .
C60 C 0.6412(5) 0.0120(3) 0.0650(3) 0.0277 1.0000 Uani .
N61 N 0.5980(4) 0.0477(2) 0.0200(3) 0.0252 1.0000 Uani .
C62 C 0.6998(5) -0.0394(3) 0.0540(4) 0.0325 1.0000 Uani .
C63 C 0.7130(5) -0.0542(3) -0.0063(4) 0.0351 1.0000 Uani .
C64 C 0.6663(5) -0.0192(3) -0.0528(4) 0.0352 1.0000 Uani .
O65 O 0.6639(4) -0.0022(3) 0.1733(3) 0.0537 1.0000 Uani .
O66 O 0.5641(4) 0.0575(3) -0.1419(3) 0.0502 1.0000 Uani .
C67 C 0.6167(5) 0.2522(3) 0.0607(3) 0.0233 1.0000 Uani .
C68 C 0.5111(5) 0.2636(3) 0.0588(3) 0.0227 1.0000 Uani .
C69 C 0.4452(5) 0.2147(3) 0.0587(3) 0.0284 1.0000 Uani .
C70 C 0.3485(5) 0.2273(3) 0.0594(3) 0.0282 1.0000 Uani .
N71 N 0.3163(4) 0.2865(3) 0.0594(3) 0.0271 1.0000 Uani .
C72 C 0.3776(5) 0.3350(3) 0.0581(3) 0.0325 1.0000 Uani .
C73 C 0.4748(5) 0.3248(3) 0.0577(3) 0.0274 1.0000 Uani .
C74 C 0.2117(5) 0.3002(4) 0.0630(3) 0.0317 1.0000 Uani .
C75 C 0.6836(5) 0.3007(3) 0.0717(3) 0.0265 1.0000 Uani .
C76 C 0.7811(5) 0.2882(3) 0.0728(3) 0.0296 1.0000 Uani .
N77 N 0.8116(4) 0.2288(3) 0.0648(3) 0.0248 1.0000 Uani .
C78 C 0.7488(5) 0.1810(3) 0.0551(3) 0.0278 1.0000 Uani .
C79 C 0.6518(5) 0.1919(3) 0.0530(3) 0.0269 1.0000 Uani .
C80 C 0.9165(5) 0.2158(3) 0.0650(3) 0.0327 1.0000 Uani .
C81 C 0.6465(6) 0.4543(3) 0.1675(4) 0.0329 1.0000 Uani .
O82 O 0.6031(4) 0.4382(2) 0.1200(2) 0.0384 1.0000 Uani .
C83 C 0.6029(6) 0.4975(4) 0.2121(4) 0.0500 1.0000 Uani .
C84 C 0.7482(5) 0.4318(4) 0.1849(4) 0.0392 1.0000 Uani .
C85 C -0.1779(6) 0.1018(4) -0.0885(4) 0.0362 1.0000 Uani .
O86 O -0.2291(4) 0.1401(3) -0.0668(3) 0.0497 1.0000 Uani .
C87 C -0.1133(6) 0.0594(4) -0.0484(4) 0.0382 1.0000 Uani .
C88 C -0.1793(7) 0.0944(4) -0.1560(4) 0.0507 1.0000 Uani .
C89 C -0.1168(6) 0.0504(4) 0.1768(4) 0.0415 1.0000 Uani .
O90 O -0.1657(4) 0.0931(3) 0.1524(3) 0.0498 1.0000 Uani .
C91 C -0.0615(6) 0.0082(4) 0.1409(4) 0.0550 1.0000 Uani .
C92 C -0.1133(7) 0.0391(5) 0.2438(5) 0.0761 1.0000 Uani .
H181 H 0.4765(5) 0.1460(3) -0.1569(3) 0.0349 1.0000 Uiso .
H182 H 0.3903(5) 0.1531(3) -0.1114(3) 0.0349 1.0000 Uiso .
H201 H 0.6343(5) 0.2170(3) -0.1024(3) 0.0280 1.0000 Uiso .
H221 H 0.5379(5) 0.4014(3) -0.0907(3) 0.0299 1.0000 Uiso .
H241 H 0.3415(5) 0.2552(3) -0.1060(3) 0.0273 1.0000 Uiso .
H261 H 0.2481(5) 0.3397(3) -0.1453(3) 0.0387 1.0000 Uiso .
H262 H 0.2501(5) 0.3282(3) -0.0710(3) 0.0387 1.0000 Uiso .
H271 H 0.2212(5) 0.4494(3) -0.1233(3) 0.0393 1.0000 Uiso .
H272 H 0.1298(5) 0.4033(3) -0.1137(3) 0.0393 1.0000 Uiso .
H291 H 0.2484(5) 0.5237(3) -0.0511(3) 0.0412 1.0000 Uiso .
H292 H 0.3308(5) 0.4732(3) -0.0248(3) 0.0412 1.0000 Uiso .
H301 H 0.2929(5) 0.5505(3) 0.0503(3) 0.0421 1.0000 Uiso .
H302 H 0.1860(5) 0.5184(3) 0.0486(3) 0.0421 1.0000 Uiso .
H321 H 0.3463(6) 0.5217(4) 0.1514(4) 0.0502 1.0000 Uiso .
H322 H 0.2361(6) 0.4981(4) 0.1580(4) 0.0502 1.0000 Uiso .
H331 H 0.3583(6) 0.4493(4) 0.2311(4) 0.0542 1.0000 Uiso .
H332 H 0.3942(6) 0.4125(4) 0.1715(4) 0.0542 1.0000 Uiso .
H351 H 0.3080(5) 0.3714(4) 0.2799(3) 0.0448 1.0000 Uiso .
H352 H 0.2107(5) 0.3326(4) 0.2548(3) 0.0448 1.0000 Uiso .
H361 H 0.3315(5) 0.2581(4) 0.2686(3) 0.0441 1.0000 Uiso .
H362 H 0.3167(5) 0.2700(4) 0.1942(3) 0.0441 1.0000 Uiso .
H391 H 0.4166(5) 0.1863(4) 0.2143(3) 0.0396 1.0000 Uiso .
H411 H 0.7108(5) 0.1525(3) 0.2117(3) 0.0386 1.0000 Uiso .
H431 H 0.6128(5) 0.3319(3) 0.2473(3) 0.0346 1.0000 Uiso .
H451 H 0.8481(5) 0.1954(3) 0.2634(3) 0.0399 1.0000 Uiso .
H452 H 0.8380(5) 0.2117(3) 0.1898(3) 0.0399 1.0000 Uiso .
H461 H 0.9940(5) 0.2415(4) 0.2387(3) 0.0424 1.0000 Uiso .
H462 H 0.9380(5) 0.2918(4) 0.2796(3) 0.0424 1.0000 Uiso .
H481 H 1.0424(5) 0.3620(4) 0.2321(3) 0.0394 1.0000 Uiso .
H482 H 1.0729(5) 0.3138(4) 0.1788(3) 0.0394 1.0000 Uiso .
H491 H 1.0773(5) 0.4202(4) 0.1455(3) 0.0446 1.0000 Uiso .
H492 H 0.9621(5) 0.4256(4) 0.1536(3) 0.0446 1.0000 Uiso .
H511 H 1.0497(5) 0.4413(3) 0.0402(3) 0.0365 1.0000 Uiso .
H512 H 0.9329(5) 0.4459(3) 0.0422(3) 0.0365 1.0000 Uiso .
H521 H 0.9748(5) 0.4195(3) -0.0585(3) 0.0390 1.0000 Uiso .
H522 H 1.0234(5) 0.3546(3) -0.0298(3) 0.0390 1.0000 Uiso .
H541 H 0.8517(5) 0.3685(3) -0.1230(3) 0.0297 1.0000 Uiso .
H542 H 0.9145(5) 0.3055(3) -0.1029(3) 0.0297 1.0000 Uiso .
H551 H 0.7593(4) 0.2719(3) -0.1372(3) 0.0317 1.0000 Uiso .
H552 H 0.7706(4) 0.2640(3) -0.0622(3) 0.0317 1.0000 Uiso .
H571 H 0.5785(6) 0.0652(4) 0.2271(4) 0.0543 1.0000 Uiso .
H572 H 0.4696(6) 0.0834(4) 0.1980(4) 0.0543 1.0000 Uiso .
H621 H 0.7328(5) -0.0641(3) 0.0890(4) 0.0414 1.0000 Uiso .
H631 H 0.7551(5) -0.0903(3) -0.0160(4) 0.0435 1.0000 Uiso .
H641 H 0.6715(5) -0.0299(3) -0.0971(4) 0.0423 1.0000 Uiso .
H691 H 0.4687(5) 0.1702(3) 0.0583(3) 0.0366 1.0000 Uiso .
H701 H 0.3013(5) 0.1918(3) 0.0592(3) 0.0378 1.0000 Uiso .
H721 H 0.3522(5) 0.3791(3) 0.0581(3) 0.0407 1.0000 Uiso .
H731 H 0.5201(5) 0.3612(3) 0.0555(3) 0.0329 1.0000 Uiso .
H741 H 0.2010(5) 0.3468(4) 0.0633(3) 0.0391 1.0000 Uiso .
H742 H 0.1898(5) 0.2813(4) 0.1015(3) 0.0391 1.0000 Uiso .
H743 H 0.1740(5) 0.2812(4) 0.0262(3) 0.0391 1.0000 Uiso .
H751 H 0.6606(5) 0.3446(3) 0.0785(3) 0.0339 1.0000 Uiso .
H761 H 0.8292(5) 0.3231(3) 0.0800(3) 0.0353 1.0000 Uiso .
H781 H 0.7736(5) 0.1373(3) 0.0497(3) 0.0323 1.0000 Uiso .
H791 H 0.6052(5) 0.1562(3) 0.0459(3) 0.0345 1.0000 Uiso .
H801 H 0.9264(5) 0.1697(3) 0.0584(3) 0.0406 1.0000 Uiso .
H802 H 0.9509(5) 0.2286(3) 0.1055(3) 0.0406 1.0000 Uiso .
H803 H 0.9428(5) 0.2401(3) 0.0310(3) 0.0406 1.0000 Uiso .
H831 H 0.6501(6) 0.5050(4) 0.2490(4) 0.0666 1.0000 Uiso .
H832 H 0.5860(6) 0.5386(4) 0.1913(4) 0.0666 1.0000 Uiso .
H833 H 0.5432(6) 0.4776(4) 0.2255(4) 0.0666 1.0000 Uiso .
H841 H 0.7727(5) 0.4494(4) 0.2261(4) 0.0491 1.0000 Uiso .
H842 H 0.7901(5) 0.4466(4) 0.1530(4) 0.0491 1.0000 Uiso .
H843 H 0.7495(5) 0.3847(4) 0.1868(4) 0.0491 1.0000 Uiso .
H871 H -0.0772(6) 0.0310(4) -0.0747(4) 0.0479 1.0000 Uiso .
H872 H -0.1529(6) 0.0335(4) -0.0218(4) 0.0479 1.0000 Uiso .
H873 H -0.0665(6) 0.0855(4) -0.0216(4) 0.0479 1.0000 Uiso .
H881 H -0.1330(7) 0.0607(4) -0.1659(4) 0.0606 1.0000 Uiso .
H882 H -0.2460(7) 0.0827(4) -0.1733(4) 0.0606 1.0000 Uiso .
H883 H -0.1604(7) 0.1352(4) -0.1744(4) 0.0606 1.0000 Uiso .
H921 H -0.0705(7) 0.0022(5) 0.2553(5) 0.0908 1.0000 Uiso .
H922 H -0.1797(7) 0.0304(5) 0.2556(5) 0.0908 1.0000 Uiso .
H923 H -0.0869(7) 0.0775(5) 0.2660(5) 0.0908 1.0000 Uiso .
H911 H -0.0267(6) -0.0240(4) 0.1683(4) 0.0676 1.0000 Uiso .
H912 H -0.1061(6) -0.0136(4) 0.1090(4) 0.0676 1.0000 Uiso .
H913 H -0.0136(6) 0.0338(4) 0.1202(4) 0.0676 1.0000 Uiso .

loop_
_atom_site_aniso_label
_atom_site_aniso_U_11
_atom_site_aniso_U_22
_atom_site_aniso_U_33
_atom_site_aniso_U_23
_atom_site_aniso_U_13
_atom_site_aniso_U_12
P1 0.0296(11) 0.0260(11) 0.0459(13) -0.005(1) 0.0029(9) -0.0006(9)
F2 0.165(9) 0.354(16) 0.129(8) -0.14(1) 0.037(7) -0.12(1)
F3 0.095(6) 0.069(5) 0.451(19) 0.117(8) -0.088(8) -0.024(4)
F4 0.056(4) 0.074(4) 0.286(11) -0.061(6) 0.083(5) -0.017(4)
F5 0.084(5) 0.080(5) 0.388(16) 0.113(8) -0.020(7) -0.022(4)
F6 0.068(4) 0.120(6) 0.271(11) -0.091(7) 0.077(6) -0.037(5)
F7 0.307(13) 0.332(15) 0.039(4) -0.037(7) 0.002(6) -0.229(12)
P8 0.026(1) 0.027(1) 0.0314(11) 0.0024(9) -0.0005(8) -0.0029(9)
F9 0.026(2) 0.070(4) 0.095(4) 0.039(3) -0.014(2) -0.013(2)
F10 0.038(3) 0.092(4) 0.087(4) 0.047(3) -0.023(3) -0.022(3)
F11 0.041(3) 0.130(5) 0.123(5) 0.095(5) -0.024(3) -0.024(3)
F12 0.072(4) 0.114(5) 0.129(6) 0.095(5) -0.043(4) -0.051(4)
F13 0.119(6) 0.182(8) 0.137(7) -0.119(6) -0.034(5) 0.073(6)
F14 0.170(8) 0.137(7) 0.107(6) -0.075(5) 0.014(6) 0.031(6)
C15 0.025(4) 0.017(4) 0.037(5) -0.006(3) -0.001(3) -0.001(3)
C16 0.021(4) 0.031(4) 0.035(5) -0.005(4) 0.003(3) 0.003(3)
O17 0.025(3) 0.021(3) 0.029(3) 0.002(2) 0.002(2) -0.002(2)
C18 0.034(4) 0.028(4) 0.028(4) 0.004(3) -0.010(3) -0.003(3)
C19 0.029(4) 0.022(4) 0.021(4) -0.003(3) -0.001(3) -0.006(3)
C20 0.031(4) 0.020(3) 0.015(4) 0.000(3) -0.003(3) 0.001(3)
C21 0.024(4) 0.025(4) 0.022(4) 0.001(3) 0.001(3) -0.006(3)
C22 0.023(4) 0.022(4) 0.028(4) 0.001(3) 0.002(3) 0.001(3)
C23 0.026(4) 0.028(4) 0.020(4) 0.003(3) 0.005(3) -0.001(3)
C24 0.019(4) 0.024(4) 0.024(4) 0.002(3) 0.001(3) -0.007(3)
O25 0.019(2) 0.024(3) 0.044(3) 0.000(2) 0.005(2) 0.000(2)
C26 0.023(4) 0.037(4) 0.031(4) 0.005(3) 0.003(3) -0.005(3)
C27 0.021(4) 0.042(5) 0.026(4) 0.005(4) 0.002(3) 0.003(3)
O28 0.028(3) 0.027(3) 0.034(3) -0.000(2) 0.006(2) -0.003(2)
C29 0.025(4) 0.031(4) 0.042(5) 0.010(4) 0.004(3) -0.005(3)
C30 0.032(4) 0.026(4) 0.050(5) -0.002(4) 0.005(4) 0.008(3)
O31 0.041(3) 0.033(3) 0.032(3) -0.008(2) 0.002(2) 0.010(2)
C32 0.045(5) 0.035(5) 0.043(5) -0.014(4) 0.004(4) 0.007(4)
C33 0.035(5) 0.057(6) 0.035(5) -0.014(4) -0.002(4) -0.009(4)
O34 0.027(3) 0.051(4) 0.029(3) -0.002(3) -0.004(2) -0.001(3)
C35 0.022(4) 0.072(6) 0.025(4) 0.001(4) 0.001(3) -0.001(4)
C36 0.022(4) 0.058(5) 0.025(4) -0.001(4) -0.004(3) -0.007(4)
O37 0.018(3) 0.047(3) 0.039(3) -0.006(3) -0.000(2) -0.001(2)
C38 0.025(4) 0.043(5) 0.024(4) 0.003(4) 0.002(3) -0.001(4)
C39 0.031(4) 0.041(5) 0.021(4) 0.001(3) 0.001(3) -0.005(4)
C40 0.050(5) 0.025(4) 0.025(4) 0.007(3) 0.011(4) -0.005(4)
C41 0.035(4) 0.029(4) 0.025(4) 0.001(3) 0.006(3) 0.000(3)
C42 0.023(4) 0.040(4) 0.015(4) 0.004(3) 0.002(3) -0.000(3)
C43 0.029(4) 0.033(4) 0.021(4) 0.000(3) 0.007(3) 0.001(3)
O44 0.025(3) 0.034(3) 0.036(3) -0.005(2) 0.002(2) 0.000(2)
C45 0.025(4) 0.035(4) 0.030(4) 0.003(3) 0.010(3) 0.008(3)
C46 0.028(4) 0.046(5) 0.031(5) -0.001(4) 0.002(3) 0.008(4)
O47 0.021(3) 0.038(3) 0.030(3) 0.003(2) -0.001(2) -0.001(2)
C48 0.026(4) 0.046(5) 0.027(4) -0.008(4) -0.006(3) -0.001(4)
C49 0.029(4) 0.037(4) 0.038(5) -0.017(4) 0.004(3) -0.010(3)
O50 0.029(3) 0.031(3) 0.028(3) -0.004(2) -0.003(2) -0.000(2)
C51 0.023(4) 0.028(4) 0.038(5) -0.001(4) 0.000(3) -0.008(3)
C52 0.019(4) 0.035(4) 0.036(4) 0.001(3) 0.004(3) -0.006(3)
O53 0.019(2) 0.031(3) 0.030(3) -0.004(2) 0.002(2) -0.003(2)
C54 0.020(4) 0.027(4) 0.024(4) -0.002(3) 0.003(3) 0.002(3)
C55 0.023(4) 0.027(4) 0.026(4) -0.005(3) -0.001(3) 0.004(3)
O56 0.018(3) 0.021(3) 0.043(3) 0.001(2) 0.001(2) 0.002(2)
C57 0.055(5) 0.034(5) 0.033(5) 0.007(4) 0.013(4) -0.009(4)
O58 0.042(3) 0.026(3) 0.032(3) 0.003(2) 0.006(2) -0.002(2)
C59 0.036(5) 0.031(4) 0.046(5) 0.015(4) -0.001(4) -0.008(4)
C60 0.022(4) 0.020(4) 0.041(5) 0.006(3) 0.002(3) -0.005(3)
N61 0.019(3) 0.018(3) 0.039(4) -0.002(3) 0.004(3) -0.005(2)
C62 0.029(4) 0.019(4) 0.049(5) 0.007(4) 0.002(4) 0.002(3)
C63 0.023(4) 0.018(4) 0.065(6) -0.001(4) 0.008(4) -0.003(3)
C64 0.033(4) 0.029(4) 0.043(5) -0.010(4) 0.000(4) 0.002(4)
O65 0.052(4) 0.062(4) 0.048(4) 0.026(3) 0.007(3) 0.014(3)
O66 0.067(4) 0.050(4) 0.034(3) -0.011(3) 0.002(3) 0.020(3)
C67 0.031(4) 0.022(4) 0.016(4) 0.002(3) -0.006(3) 0.001(3)
C68 0.028(4) 0.020(4) 0.019(4) -0.001(3) -0.002(3) 0.003(3)
C69 0.028(4) 0.026(4) 0.032(4) -0.002(3) 0.004(3) -0.000(3)
C70 0.030(4) 0.027(4) 0.027(4) 0.003(3) -0.003(3) -0.003(3)
N71 0.023(3) 0.038(4) 0.020(3) -0.002(3) -0.000(3) -0.000(3)
C72 0.035(4) 0.022(4) 0.040(5) 0.001(3) 0.001(4) 0.001(4)
C73 0.024(4) 0.022(4) 0.036(4) -0.003(3) -0.003(3) -0.003(3)
C74 0.020(4) 0.045(5) 0.031(4) -0.001(4) 0.004(3) 0.004(3)
C75 0.027(4) 0.025(4) 0.027(4) -0.001(3) 0.000(3) 0.002(3)
C76 0.035(4) 0.023(4) 0.030(4) -0.006(3) -0.003(3) -0.000(3)
N77 0.025(3) 0.024(3) 0.026(3) -0.003(3) 0.003(3) 0.001(3)
C78 0.037(4) 0.020(4) 0.027(4) -0.002(3) 0.004(3) 0.004(3)
C79 0.029(4) 0.022(4) 0.029(4) -0.002(3) 0.002(3) -0.001(3)
C80 0.025(4) 0.033(4) 0.040(5) -0.008(4) 0.003(3) -0.001(3)
C81 0.043(5) 0.024(4) 0.035(5) -0.000(4) 0.015(4) -0.011(4)
O82 0.042(3) 0.037(3) 0.036(3) -0.005(3) 0.003(3) -0.008(3)
C83 0.061(6) 0.050(6) 0.041(5) -0.008(4) 0.015(4) -0.008(5)
C84 0.045(5) 0.035(5) 0.036(5) 0.007(4) -0.004(4) -0.002(4)
C85 0.037(5) 0.033(4) 0.040(5) -0.004(4) 0.009(4) -0.006(4)
O86 0.056(4) 0.045(4) 0.050(4) -0.001(3) 0.017(3) 0.017(3)
C87 0.043(5) 0.032(4) 0.041(5) 0.001(4) 0.009(4) 0.003(4)
C88 0.071(6) 0.041(5) 0.039(5) -0.006(4) -0.001(5) 0.004(5)
C89 0.030(4) 0.037(5) 0.058(6) -0.000(4) 0.006(4) -0.002(4)
O90 0.043(3) 0.049(4) 0.058(4) 0.005(3) 0.009(3) 0.011(3)
C91 0.042(5) 0.047(5) 0.076(7) -0.017(5) 0.003(5) 0.011(4)
C92 0.065(7) 0.098(9) 0.066(7) 0.028(7) 0.010(6) 0.015(6)

loop_
_geom_bond_atom_site_label_1
_geom_bond_site_symmetry_1
_geom_bond_atom_site_label_2
_geom_bond_site_symmetry_2
_geom_bond_distance
_geom_bond_publ_flag
P1 . F2 . 1.512(8) yes
P1 . F3 . 1.484(7) yes
P1 . F4 . 1.528(6) yes
P1 . F5 . 1.507(7) yes
P1 . F6 . 1.564(7) yes
P1 . F7 . 1.459(7) yes
P8 . F9 . 1.586(5) yes
P8 . F10 . 1.575(5) yes
P8 . F11 . 1.559(5) yes
P8 . F12 . 1.556(5) yes
P8 . F13 . 1.530(6) yes
P8 . F14 . 1.542(7) yes
C15 . C16 . 1.50(1) yes
C15 . N61 . 1.323(9) yes
C15 . C64 . 1.392(9) yes
C16 . O17 . 1.339(8) yes
C16 . O66 . 1.197(8) yes
O17 . C18 . 1.461(8) yes
C18 . C19 . 1.499(9) yes
C18 . H181 . 1.000 no
C18 . H182 . 1.000 no
C19 . C20 . 1.391(9) yes
C19 . C24 . 1.386(9) yes
C20 . C21 . 1.396(9) yes
C20 . H201 . 1.000 no
C21 . C22 . 1.386(9) yes
C21 . O56 . 1.379(8) yes
C22 . C23 . 1.381(9) yes
C22 . H221 . 1.000 no
C23 . C24 . 1.379(9) yes
C23 . O25 . 1.369(8) yes
C24 . H241 . 1.000 no
O25 . C26 . 1.436(8) yes
C26 . C27 . 1.49(1) yes
C26 . H261 . 1.000 no
C26 . H262 . 1.000 no
C27 . O28 . 1.426(8) yes
C27 . H271 . 1.000 no
C27 . H272 . 1.000 no
O28 . C29 . 1.439(8) yes
C29 . C30 . 1.49(1) yes
C29 . H291 . 1.000 no
C29 . H292 . 1.000 no
C30 . O31 . 1.423(8) yes
C30 . H301 . 1.000 no
C30 . H302 . 1.000 no
O31 . C32 . 1.413(9) yes
C32 . C33 . 1.499(11) yes
C32 . H321 . 1.000 no
C32 . H322 . 1.000 no
C33 . O34 . 1.421(9) yes
C33 . H331 . 1.000 no
C33 . H332 . 1.000 no
O34 . C35 . 1.412(9) yes
C35 . C36 . 1.51(1) yes
C35 . H351 . 1.000 no
C35 . H352 . 1.000 no
C36 . O37 . 1.442(8) yes
C36 . H361 . 1.000 no
C36 . H362 . 1.000 no
O37 . C38 . 1.373(8) yes
C38 . C39 . 1.39(1) yes
C38 . C43 . 1.38(1) yes
C39 . C40 . 1.40(1) yes
C39 . H391 . 1.000 no
C40 . C41 . 1.38(1) yes
C40 . C57 . 1.52(1) yes
C41 . C42 . 1.38(1) yes
C41 . H411 . 1.000 no
C42 . C43 . 1.394(9) yes
C42 . O44 . 1.376(8) yes
C43 . H431 . 1.000 no
O44 . C45 . 1.431(8) yes
C45 . C46 . 1.50(1) yes
C45 . H451 . 1.000 no
C45 . H452 . 1.000 no
C46 . O47 . 1.428(8) yes
C46 . H461 . 1.000 no
C46 . H462 . 1.000 no
O47 . C48 . 1.420(8) yes
C48 . C49 . 1.49(1) yes
C48 . H481 . 1.000 no
C48 . H482 . 1.000 no
C49 . O50 . 1.439(8) yes
C49 . H491 . 1.000 no
C49 . H492 . 1.000 no
O50 . C51 . 1.409(8) yes
C51 . C52 . 1.496(9) yes
C51 . H511 . 1.000 no
C51 . H512 . 1.000 no
C52 . O53 . 1.420(8) yes
C52 . H521 . 1.000 no
C52 . H522 . 1.000 no
O53 . C54 . 1.417(8) yes
C54 . C55 . 1.503(9) yes
C54 . H541 . 1.000 no
C54 . H542 . 1.000 no
C55 . O56 . 1.425(7) yes
C55 . H551 . 1.000 no
C55 . H552 . 1.000 no
C57 . O58 . 1.450(9) yes
C57 . H571 . 1.000 no
C57 . H572 . 1.000 no
O58 . C59 . 1.330(9) yes
C59 . C60 . 1.503(11) yes
C59 . O65 . 1.212(9) yes
C60 . N61 . 1.334(9) yes
C60 . C62 . 1.397(9) yes
C62 . C63 . 1.38(1) yes
C62 . H621 . 1.000 no
C63 . C64 . 1.37(1) yes
C63 . H631 . 1.000 no
C64 . H641 . 1.000 no
C67 . C68 . 1.487(9) yes
C67 . C75 . 1.393(9) yes
C67 . C79 . 1.386(9) yes
C68 . C69 . 1.385(9) yes
C68 . C73 . 1.392(9) yes
C69 . C70 . 1.37(1) yes
C69 . H691 . 1.000 no
C70 . N71 . 1.332(9) yes
C70 . H701 . 1.000 no
N71 . C72 . 1.340(9) yes
N71 . C74 . 1.493(8) yes
C72 . C73 . 1.37(1) yes
C72 . H721 . 1.000 no
C73 . H731 . 1.000 no
C74 . H741 . 1.000 no
C74 . H742 . 1.000 no
C74 . H743 . 1.000 no
C75 . C76 . 1.38(1) yes
C75 . H751 . 1.000 no
C76 . N77 . 1.347(8) yes
C76 . H761 . 1.000 no
N77 . C78 . 1.343(8) yes
N77 . C80 . 1.485(8) yes
C78 . C79 . 1.366(9) yes
C78 . H781 . 1.000 no
C79 . H791 . 1.000 no
C80 . H801 . 1.000 no
C80 . H802 . 1.000 no
C80 . H803 . 1.000 no
C81 . O82 . 1.198(8) yes
C81 . C83 . 1.50(1) yes
C81 . C84 . 1.51(1) yes
C83 . H831 . 1.000 no
C83 . H832 . 1.000 no
C83 . H833 . 1.000 no
C84 . H841 . 1.000 no
C84 . H842 . 1.000 no
C84 . H843 . 1.000 no
C85 . O86 . 1.207(9) yes
C85 . C87 . 1.49(1) yes
C85 . C88 . 1.475(11) yes
C87 . H871 . 1.000 no
C87 . H872 . 1.000 no
C87 . H873 . 1.000 no
C88 . H881 . 1.000 no
C88 . H882 . 1.000 no
C88 . H883 . 1.000 no
C89 . O90 . 1.224(9) yes
C89 . C91 . 1.455(11) yes
C89 . C92 . 1.473(12) yes
C91 . H911 . 1.000 no
C91 . H912 . 1.000 no
C91 . H913 . 1.000 no
C92 . H921 . 1.000 no
C92 . H922 . 1.000 no
C92 . H923 . 1.000 no
